data_1555176
loop_
_publ_author_name
'Li, Hong-Tao'
'Tang, Linhuan'
'Liu, Tao'
'Yang, Ruining'
'Yang, Yabin'
'Zhou, Hao'
'Ding, Zhong-Tao'

_publ_section_title
;
 Polyoxygenated meroterpenoids and a bioactive illudalane derivative from
 a co-culture of Armillaria sp. and Epicoccum sp.
;
_journal_issue 23
_journal_name_full 'Organic Chemistry Frontiers'
_journal_page_first 3847
_journal_paper_doi 10.1039/C9QO01087D
_journal_volume 6
_journal_year 2019
_chemical_absolute_configuration ad
_chemical_compound_source 'Fungal Co-culture of Epicoccum sp. and Armillaria sp.'
_chemical_formula_moiety 'C18 H26 O6'
_chemical_formula_sum 'C18 H26 O6'
_chemical_formula_weight 338.39
_chemical_name_systematic 'Epicorpenoid A'
_space_group_crystal_system hexagonal
_space_group_IT_number 170
_space_group_name_Hall 'P 65'
_space_group_name_H-M_alt 'P 65'
_atom_sites_solution_hydrogens geom
_audit_update_record
;
2019-05-24 deposited with the CCDC.	2019-10-11 downloaded from the CCDC.
;
_cell_angle_alpha 90
_cell_angle_beta 90
_cell_angle_gamma 120
_cell_formula_units_Z 6
_cell_length_a 20.3875(7)
_cell_length_b 20.3875(7)
_cell_length_c 7.4174(3)
_cell_measurement_reflns_used 9789
_cell_measurement_temperature 100.(2)
_cell_measurement_theta_max 72.2287
_cell_measurement_theta_min 2.5025
_cell_volume 2669.99(17)
_computing_cell_refinement 'SAINT V8.38A (Bruker AXS Inc., 2017)'
_computing_data_collection 'Bruker Instrument Service vV6.2.9'
_computing_data_reduction 'SAINT V8.38A (Bruker AXS Inc., 2017)'
_computing_molecular_graphics 'shelXle (C.B. Huebschle, rev 882)'
_computing_structure_refinement 'SHELXL-2017/1 (Sheldrick, 2017)'
_computing_structure_solution 'SHELXT 2014/5 (Sheldrick, 2014)'
_diffrn_ambient_temperature 100.(2)
_diffrn_detector_area_resol_mean 7.3910
_diffrn_measured_fraction_theta_full 0.998
_diffrn_measured_fraction_theta_max 0.998
_diffrn_measurement_device_type 'Bruker D8 VENTURE PHOTON II'
_diffrn_radiation_monochromator 'Helixos MX multilayer Optic'
_diffrn_radiation_type 'Cu K\a'
_diffrn_radiation_wavelength 1.54178
_diffrn_reflns_av_R_equivalents 0.0316
_diffrn_reflns_av_unetI/netI 0.0127
_diffrn_reflns_limit_h_max 25
_diffrn_reflns_limit_h_min -25
_diffrn_reflns_limit_k_max 25
_diffrn_reflns_limit_k_min -23
_diffrn_reflns_limit_l_max 9
_diffrn_reflns_limit_l_min -9
_diffrn_reflns_number 39060
_diffrn_reflns_theta_full 72.41
_diffrn_reflns_theta_max 72.41
_diffrn_reflns_theta_min 2.50
_diffrn_source 'Ius Diamond'
_diffrn_source_type Microfocus
_exptl_absorpt_coefficient_mu 0.777
_exptl_absorpt_correction_T_max 0.91
_exptl_absorpt_correction_T_min 0.84
_exptl_absorpt_correction_type multi-scan
_exptl_absorpt_process_details
;
SADABS-2016/2 - Bruker AXS area detector scaling and absorption correction
;
_exptl_crystal_colour 'translucent light yellow'
_exptl_crystal_density_diffrn 1.263
_exptl_crystal_density_method 'not measured'
_exptl_crystal_description prism
_exptl_crystal_F_000 1092
_exptl_crystal_recrystallization_method 'Re-crystallisation from solvent: methanol/H2O'
_exptl_crystal_size_max 0.330
_exptl_crystal_size_mid 0.130
_exptl_crystal_size_min 0.130
_refine_diff_density_max 0.246
_refine_diff_density_min -0.166
_refine_ls_abs_structure_details
;

Flack x determined using 1585 quotients [(I+)-(I-)]/[(I+)+(I-)]
(Parsons, Flack and Wagner, Acta Cryst. B69 (2013) 249-259).
;
_refine_ls_abs_structure_Flack 0.06(3)
_refine_ls_extinction_method none
_refine_ls_goodness_of_fit_ref 0.831
_refine_ls_hydrogen_treatment constr
_refine_ls_matrix_type full
_refine_ls_number_parameters 223
_refine_ls_number_reflns 3518
_refine_ls_number_restraints 1
_refine_ls_restrained_S_all 0.831
_refine_ls_R_factor_all 0.0256
_refine_ls_R_factor_gt 0.0254
_refine_ls_shift/su_max 0.003
_refine_ls_shift/su_mean 0.000
_refine_ls_structure_factor_coef Fsqd
_refine_ls_weighting_details 'w=1/[\s^2^(Fo^2^)+(0.1000P)^2^] where P=(Fo^2^+2Fc^2^)/3'
_refine_ls_weighting_scheme calc
_refine_ls_wR_factor_gt 0.0844
_refine_ls_wR_factor_ref 0.0852
_reflns_number_gt 3480
_reflns_number_total 3518
_reflns_threshold_expression 'I > 2\s(I)'
_cod_data_source_file c9qo01087d2.cif
_cod_data_source_block yzt_tg229
_cod_depositor_comments
;
The following automatic conversions were performed:

data item '_exptl_absorpt_correction_type' value 'Multi-Scan' was
changed to 'multi-scan' in accordance with the
/home/saulius/struct/COD-crude-data/automatic-downloads/DataCite-retrospective/RSC/depositions/lib/dictionaries/cif_core.dic
dictionary named 'cif_core.dic' version 2.4.2 last updated on
2011-04-26.

Automatic conversion script
Id: cif_fix_values 6909 2019-04-08 15:41:33Z antanas 
;
_cod_original_cell_volume 2670.0(2)
_cod_database_code 1555176

loop_
_space_group_symop_operation_xyz
'x, y, z'
'x-y, x, z+5/6'
'y, -x+y, z+1/6'
'-y, x-y, z+2/3'
'-x+y, -x, z+1/3'
'-x, -y, z+1/2'

loop_
_atom_site_type_symbol
_atom_site_label
_atom_site_fract_x
_atom_site_fract_y
_atom_site_fract_z
_atom_site_U_iso_or_equiv
_atom_site_adp_type
_atom_site_calc_flag
_atom_site_refinement_flags_adp
_atom_site_refinement_flags_posn
_atom_site_occupancy
O O1 0.67164(5) 0.90877(5) 0.23630(14) 0.0151(2) Uani d . . 1
O O2 0.81880(6) 1.05813(6) -0.02404(18) 0.0262(3) Uani d . . 1
H H24 0.818758 1.089061 -0.0988 0.039 Uiso calc U R 1
O O3 0.70083(6) 1.03430(5) 0.03542(15) 0.0198(2) Uani d . . 1
O O4 0.75009(5) 1.06650(5) 0.43628(14) 0.0164(2) Uani d . . 1
O O5 0.68199(6) 0.83529(5) 0.55064(14) 0.0161(2) Uani d . . 1
H H25 0.677322 0.808562 0.460051 0.024 Uiso calc U R 1
O O6 0.67432(6) 1.11178(5) 0.33093(17) 0.0211(2) Uani d . . 1
H H26 0.682402 1.10463 0.223644 0.032 Uiso calc U R 1
C C1 0.44159(9) 0.69992(9) 0.7589(4) 0.0380(4) Uani d . . 1
H H12 0.449741 0.66544 0.835348 0.057 Uiso calc U R 1
H H13 0.458961 0.699106 0.636125 0.057 Uiso calc U R 1
H H1 0.387514 0.683686 0.75659 0.057 Uiso calc U R 1
C C2 0.48614(8) 0.78032(8) 0.8346(2) 0.0209(3) Uani d . . 1
C C3 0.57266(8) 0.80787(7) 0.8422(2) 0.0174(3) Uani d . . 1
H H19 0.590995 0.818916 0.968243 0.021 Uiso calc U R 1
H H20 0.582474 0.768263 0.794253 0.021 Uiso calc U R 1
C C4 0.61362(7) 0.88018(7) 0.72643(19) 0.0137(3) Uani d . . 1
H H22 0.661976 0.917669 0.786331 0.016 Uiso calc U R 1
C C5 0.63001(7) 0.86333(6) 0.53665(18) 0.0127(3) Uani d . . 1
H H21 0.58173 0.823279 0.481363 0.015 Uiso calc U R 1
C C6 0.66435(7) 0.93299(7) 0.41557(17) 0.0123(3) Uani d . . 1
C C7 0.74601(7) 0.95546(7) 0.1696(2) 0.0172(3) Uani d . . 1
H H23 0.761144 0.924267 0.09524 0.021 Uiso calc U R 1
C C8 0.75131(8) 1.02052(7) 0.0545(2) 0.0177(3) Uani d . . 1
C C9 0.74538(7) 0.99450(7) 0.46961(19) 0.0141(3) Uani d . . 1
H H2 0.757369 0.989141 0.597633 0.017 Uiso calc U R 1
C C10 0.79654(7) 0.98457(7) 0.3373(2) 0.0174(3) Uani d . . 1
H H4 0.810264 0.947198 0.381574 0.021 Uiso calc U R 1
H H3 0.843321 1.033244 0.313087 0.021 Uiso calc U R 1
C C11 0.67462(7) 1.05703(7) 0.4398(2) 0.0158(3) Uani d . . 1
C C12 0.61715(7) 0.97218(7) 0.40749(19) 0.0140(3) Uani d . . 1
H H5 0.586681 0.961805 0.294625 0.017 Uiso calc U R 1
C C13 0.57440(8) 0.97240(7) 0.5833(2) 0.0154(3) Uani d . . 1
C C14 0.64202(8) 1.05303(7) 0.6291(2) 0.0176(3) Uani d . . 1
H H7 0.626608 1.09137 0.650407 0.021 Uiso calc U R 1
H H6 0.674769 1.053231 0.72792 0.021 Uiso calc U R 1
C C15 0.50401(8) 0.97705(9) 0.5330(2) 0.0220(3) Uani d . . 1
H H9 0.467878 0.93071 0.469593 0.033 Uiso calc U R 1
H H8 0.518672 1.020885 0.454453 0.033 Uiso calc U R 1
H H10 0.480414 0.982522 0.642765 0.033 Uiso calc U R 1
C C16 0.55779(7) 0.91092(7) 0.7240(2) 0.0148(3) Uani d . . 1
H H11 0.560001 0.933276 0.845398 0.018 Uiso calc U R 1
C C17 0.45757(11) 0.78331(12) 1.0236(3) 0.0391(5) Uani d . . 1
H H15 0.402963 0.764453 1.019145 0.059 Uiso calc U R 1
H H14 0.483846 0.835721 1.067126 0.059 Uiso calc U R 1
H H16 0.467617 0.751662 1.105662 0.059 Uiso calc U R 1
C C18 0.48076(8) 0.83788(8) 0.7088(2) 0.0190(3) Uani d . . 1
H H17 0.471075 0.819189 0.583005 0.023 Uiso calc U R 1
H H18 0.439407 0.846769 0.747856 0.023 Uiso calc U R 1

loop_
_atom_site_aniso_label
_atom_site_aniso_U_11
_atom_site_aniso_U_22
_atom_site_aniso_U_33
_atom_site_aniso_U_12
_atom_site_aniso_U_13
_atom_site_aniso_U_23
O1 0.0187(4) 0.0121(4) 0.0126(5) 0.0065(4) 0.0007(4) -0.0003(4)
O2 0.0264(5) 0.0262(5) 0.0272(6) 0.0140(4) 0.0094(5) 0.0125(5)
O3 0.0231(5) 0.0199(4) 0.0173(5) 0.0113(4) -0.0014(4) 0.0007(4)
O4 0.0173(5) 0.0107(4) 0.0204(5) 0.0063(4) -0.0021(4) -0.0020(4)
O5 0.0213(4) 0.0167(4) 0.0164(5) 0.0139(4) 0.0000(4) 0.0004(4)
O6 0.0306(5) 0.0151(4) 0.0206(5) 0.0136(4) 0.0017(4) 0.0045(4)
C1 0.0262(7) 0.0171(7) 0.0625(12) 0.0048(6) -0.0070(8) 0.0051(8)
C2 0.0177(6) 0.0191(6) 0.0256(7) 0.0091(5) 0.0042(6) 0.0064(6)
C3 0.0181(6) 0.0171(6) 0.0176(6) 0.0092(5) 0.0013(5) 0.0042(5)
C4 0.0155(5) 0.0137(6) 0.0136(6) 0.0085(5) 0.0001(5) 0.0008(5)
C5 0.0148(5) 0.0109(5) 0.0135(6) 0.0072(4) -0.0007(5) 0.0006(5)
C6 0.0145(6) 0.0112(5) 0.0112(6) 0.0065(5) -0.0019(5) -0.0018(5)
C7 0.0196(6) 0.0174(6) 0.0162(7) 0.0104(5) 0.0021(5) 0.0005(5)
C8 0.0224(6) 0.0131(5) 0.0146(6) 0.0066(5) 0.0008(5) 0.0005(5)
C9 0.0150(6) 0.0098(5) 0.0168(7) 0.0056(5) -0.0020(5) 0.0004(5)
C10 0.0175(6) 0.0174(6) 0.0183(7) 0.0095(5) 0.0012(5) 0.0027(5)
C11 0.0185(6) 0.0109(6) 0.0180(7) 0.0074(5) -0.0015(5) -0.0001(5)
C12 0.0167(6) 0.0118(5) 0.0152(6) 0.0085(5) -0.0009(5) 0.0005(5)
C13 0.0180(6) 0.0153(6) 0.0160(6) 0.0107(5) 0.0010(6) 0.0020(5)
C14 0.0241(6) 0.0133(6) 0.0162(7) 0.0100(5) 0.0006(5) -0.0010(5)
C15 0.0222(6) 0.0283(6) 0.0229(8) 0.0183(5) 0.0015(6) 0.0037(6)
C16 0.0170(6) 0.0156(5) 0.0152(6) 0.0107(5) 0.0017(5) 0.0015(5)
C17 0.0423(9) 0.0563(11) 0.0333(10) 0.0355(9) 0.0211(8) 0.0227(9)
C18 0.0146(6) 0.0186(6) 0.0237(7) 0.0082(5) 0.0013(5) 0.0025(6)

loop_
_atom_type_symbol
_atom_type_description
_atom_type_scat_dispersion_real
_atom_type_scat_dispersion_imag
_atom_type_scat_source
C C 0.0181 0.0091 'International Tables Vol C Tables 4.2.6.8 and 6.1.1.4'
H H 0.0000 0.0000 'International Tables Vol C Tables 4.2.6.8 and 6.1.1.4'
O O 0.0492 0.0322 'International Tables Vol C Tables 4.2.6.8 and 6.1.1.4'

loop_
_geom_angle_atom_site_label_1
_geom_angle_atom_site_label_2
_geom_angle_atom_site_label_3
_geom_angle
C7 O1 C6 110.41(10)
C8 O2 H24 109.5
C9 O4 C11 109.54(9)
C5 O5 H25 109.5
C11 O6 H26 109.5
C2 C1 H12 109.5
C2 C1 H13 109.5
H12 C1 H13 109.5
C2 C1 H1 109.5
H12 C1 H1 109.5
H13 C1 H1 109.5
C1 C2 C17 110.19(15)
C1 C2 C18 111.26(14)
C17 C2 C18 110.46(12)
C1 C2 C3 110.95(12)
C17 C2 C3 109.65(14)
C18 C2 C3 104.18(11)
C4 C3 C2 107.34(10)
C4 C3 H19 110.2
C2 C3 H19 110.2
C4 C3 H20 110.2
C2 C3 H20 110.2
H19 C3 H20 108.5
C5 C4 C3 111.93(10)
C5 C4 C16 111.62(11)
C3 C4 C16 103.71(10)
C5 C4 H22 109.8
C3 C4 H22 109.8
C16 C4 H22 109.8
O5 C5 C6 109.08(10)
O5 C5 C4 108.13(10)
C6 C5 C4 112.61(10)
O5 C5 H21 109.0
C6 C5 H21 109.0
C4 C5 H21 109.0
O1 C6 C5 107.49(9)
O1 C6 C12 109.89(10)
C5 C6 C12 113.24(10)
O1 C6 C9 105.29(10)
C5 C6 C9 114.20(11)
C12 C6 C9 106.43(10)
O1 C7 C10 105.25(12)
O1 C7 C8 111.36(11)
C10 C7 C8 111.92(11)
O1 C7 H23 109.4
C10 C7 H23 109.4
C8 C7 H23 109.4
O3 C8 O2 124.99(13)
O3 C8 C7 124.64(13)
O2 C8 C7 110.35(12)
O4 C9 C10 108.91(11)
O4 C9 C6 106.33(10)
C10 C9 C6 104.54(11)
O4 C9 H2 112.2
C10 C9 H2 112.2
C6 C9 H2 112.2
C9 C10 C7 101.70(11)
C9 C10 H4 111.4
C7 C10 H4 111.4
C9 C10 H3 111.4
C7 C10 H3 111.4
H4 C10 H3 109.3
O6 C11 O4 108.36(11)
O6 C11 C14 113.60(11)
O4 C11 C14 115.10(11)
O6 C11 C12 120.43(12)
O4 C11 C12 107.79(10)
C14 C11 C12 90.94(11)
C6 C12 C11 104.81(10)
C6 C12 C13 117.68(11)
C11 C12 C13 88.82(10)
C6 C12 H5 114.1
C11 C12 H5 114.1
C13 C12 H5 114.1
C15 C13 C16 112.70(11)
C15 C13 C14 110.40(11)
C16 C13 C14 115.40(12)
C15 C13 C12 109.68(12)
C16 C13 C12 117.33(10)
C14 C13 C12 89.12(10)
C11 C14 C13 89.29(11)
C11 C14 H7 113.8
C13 C14 H7 113.8
C11 C14 H6 113.8
C13 C14 H6 113.8
H7 C14 H6 111.0
C13 C15 H9 109.5
C13 C15 H8 109.5
H9 C15 H8 109.5
C13 C15 H10 109.5
H9 C15 H10 109.5
H8 C15 H10 109.5
C13 C16 C18 116.33(12)
C13 C16 C4 115.59(11)
C18 C16 C4 102.16(10)
C13 C16 H11 107.4
C18 C16 H11 107.4
C4 C16 H11 107.4
C2 C17 H15 109.5
C2 C17 H14 109.5
H15 C17 H14 109.5
C2 C17 H16 109.5
H15 C17 H16 109.5
H14 C17 H16 109.5
C16 C18 C2 105.40(11)
C16 C18 H17 110.7
C2 C18 H17 110.7
C16 C18 H18 110.7
C2 C18 H18 110.7
H17 C18 H18 108.8

loop_
_geom_bond_atom_site_label_1
_geom_bond_atom_site_label_2
_geom_bond_distance
O1 C7 1.4165(16)
O1 C6 1.4517(16)
O2 C8 1.3289(18)
O2 H24 0.84
O3 C8 1.2030(18)
O4 C9 1.4436(14)
O4 C11 1.4522(16)
O5 C5 1.4374(14)
O5 H25 0.84
O6 C11 1.3799(17)
O6 H26 0.84
C1 C2 1.529(2)
C1 H12 0.98
C1 H13 0.98
C1 H1 0.98
C2 C17 1.531(3)
C2 C18 1.5455(19)
C2 C3 1.5618(17)
C3 C4 1.5419(18)
C3 H19 0.99
C3 H20 0.99
C4 C5 1.5252(18)
C4 C16 1.5497(15)
C4 H22 1.0
C5 C6 1.5230(17)
C5 H21 1.0
C6 C12 1.5287(16)
C6 C9 1.5463(17)
C7 C10 1.533(2)
C7 C8 1.5349(19)
C7 H23 1.0
C9 C10 1.5177(19)
C9 H2 1.0
C10 H4 0.99
C10 H3 0.99
C11 C14 1.539(2)
C11 C12 1.5477(16)
C12 C13 1.5697(19)
C12 H5 1.0
C13 C15 1.5307(18)
C13 C16 1.5333(18)
C13 C14 1.5660(18)
C14 H7 0.99
C14 H6 0.99
C15 H9 0.98
C15 H8 0.98
C15 H10 0.98
C16 C18 1.5355(17)
C16 H11 1.0
C17 H15 0.98
C17 H14 0.98
C17 H16 0.98
C18 H17 0.99
C18 H18 0.99

loop_
_geom_hbond_atom_site_label_D
_geom_hbond_atom_site_label_H
_geom_hbond_atom_site_label_A
_geom_hbond_site_symmetry_A
_geom_hbond_distance_DH
_geom_hbond_distance_HA
_geom_hbond_distance_DA
_geom_hbond_angle_DHA
O2 H24 O5 3_564 0.84 1.80 2.6279(15) 167.2
O5 H25 O4 2_654 0.84 1.89 2.7239(14) 169.7
O6 H26 O3 . 0.84 2.16 2.9060(16) 147.1
C14 H6 O3 1_556 0.99 2.42 3.3351(18) 154.1

loop_
_geom_torsion_atom_site_label_1
_geom_torsion_atom_site_label_2
_geom_torsion_atom_site_label_3
_geom_torsion_atom_site_label_4
_geom_torsion
C1 C2 C3 C4 121.16(15)
C17 C2 C3 C4 -116.90(13)
C18 C2 C3 C4 1.33(15)
C2 C3 C4 C5 -97.10(12)
C2 C3 C4 C16 23.36(15)
C3 C4 C5 O5 -64.31(12)
C16 C4 C5 O5 179.95(9)
C3 C4 C5 C6 175.10(11)
C16 C4 C5 C6 59.35(13)
C7 O1 C6 C5 -129.32(10)
C7 O1 C6 C12 107.05(11)
C7 O1 C6 C9 -7.20(12)
O5 C5 C6 O1 64.46(12)
C4 C5 C6 O1 -175.49(9)
O5 C5 C6 C12 -173.98(10)
C4 C5 C6 C12 -53.93(14)
O5 C5 C6 C9 -51.94(14)
C4 C5 C6 C9 68.11(13)
C6 O1 C7 C10 27.32(12)
C6 O1 C7 C8 -94.15(13)
O1 C7 C8 O3 5.9(2)
C10 C7 C8 O3 -111.60(15)
O1 C7 C8 O2 -172.59(12)
C10 C7 C8 O2 69.90(15)
C11 O4 C9 C10 135.74(12)
C11 O4 C9 C6 23.61(14)
O1 C6 C9 O4 99.25(11)
C5 C6 C9 O4 -143.08(11)
C12 C6 C9 O4 -17.38(14)
O1 C6 C9 C10 -15.88(13)
C5 C6 C9 C10 101.78(12)
C12 C6 C9 C10 -132.52(11)
O4 C9 C10 C7 -82.50(12)
C6 C9 C10 C7 30.81(12)
O1 C7 C10 C9 -35.85(12)
C8 C7 C10 C9 85.25(12)
C9 O4 C11 O6 -152.35(11)
C9 O4 C11 C14 79.23(13)
C9 O4 C11 C12 -20.52(14)
O1 C6 C12 C11 -108.32(12)
C5 C6 C12 C11 131.47(11)
C9 C6 C12 C11 5.19(14)
O1 C6 C12 C13 155.09(10)
C5 C6 C12 C13 34.89(16)
C9 C6 C12 C13 -91.39(13)
O6 C11 C12 C6 133.59(13)
O4 C11 C12 C6 8.69(14)
C14 C11 C12 C6 -108.11(11)
O6 C11 C12 C13 -108.04(14)
O4 C11 C12 C13 127.05(11)
C14 C11 C12 C13 10.26(10)
C6 C12 C13 C15 -152.55(11)
C11 C12 C13 C15 101.31(11)
C6 C12 C13 C16 -22.30(17)
C11 C12 C13 C16 -128.43(12)
C6 C12 C13 C14 96.06(12)
C11 C12 C13 C14 -10.08(9)
O6 C11 C14 C13 113.78(12)
O4 C11 C14 C13 -120.47(11)
C12 C11 C14 C13 -10.28(9)
C15 C13 C14 C11 -100.58(12)
C16 C13 C14 C11 130.20(11)
C12 C13 C14 C11 10.14(9)
C15 C13 C16 C18 36.47(16)
C14 C13 C16 C18 164.55(11)
C12 C13 C16 C18 -92.37(14)
C15 C13 C16 C4 156.30(12)
C14 C13 C16 C4 -75.61(15)
C12 C13 C16 C4 27.47(17)
C5 C4 C16 C13 -45.58(15)
C3 C4 C16 C13 -166.26(11)
C5 C4 C16 C18 81.74(13)
C3 C4 C16 C18 -38.94(14)
C13 C16 C18 C2 167.45(12)
C4 C16 C18 C2 40.61(14)
C1 C2 C18 C16 -145.61(13)
C17 C2 C18 C16 91.68(15)
C3 C2 C18 C16 -26.00(15)
